data_7049416
loop_
_publ_author_name
'Sun, Yingying'
'Chen, Xiaojie'
'Wang, Fengyuan'
'Ma, Ruidan'
'Guo, Xianmin'
'Sun, Shaowen'
'Guo, Huadong'
'Alexandrov, Eugeny V.'

_publ_section_title
;
 Variation of topologies and entanglements in metal-organic frameworks
 with mixed tris[4-(1H-imidazol-1-yl)phenyl]phosphine oxide and
 dicarboxylate ligands.
;
_journal_issue 16
_journal_name_full 'Dalton transactions (Cambridge, England : 2003)'
_journal_page_first 5450
_journal_page_last 5458
_journal_paper_doi 10.1039/c9dt00249a
_journal_volume 48
_journal_year 2019
_chemical_formula_moiety 'C76 H74 N16 Ni2 O18 P2'
_chemical_formula_sum 'C76 H74 N16 Ni2 O18 P2'
_chemical_formula_weight 1678.87
_chemical_melting_point ?
_space_group_IT_number 2
_space_group_name_Hall '-P 1'
_space_group_name_H-M_alt 'P -1'
_symmetry_cell_setting triclinic
_symmetry_space_group_name_Hall '-P 1'
_symmetry_space_group_name_H-M 'P -1'
_atom_sites_solution_hydrogens geom
_atom_sites_solution_primary direct
_atom_sites_solution_secondary difmap
_audit_creation_method SHELXL-97
_audit_update_record
;
2019-01-02 deposited with the CCDC.    2019-03-22 downloaded from the CCDC.
;
_cell_angle_alpha 66.6520(10)
_cell_angle_beta 76.5310(10)
_cell_angle_gamma 81.1240(10)
_cell_formula_units_Z 1
_cell_length_a 11.0519(6)
_cell_length_b 14.6451(8)
_cell_length_c 17.8325(9)
_cell_measurement_reflns_used 12684
_cell_measurement_temperature 293(2)
_cell_measurement_theta_max 28.29
_cell_measurement_theta_min 2.07
_cell_volume 2570.9(2)
_computing_cell_refinement 'Bruker SMART'
_computing_data_collection 'Bruker SMART'
_computing_data_reduction 'Bruker SAINT'
_computing_molecular_graphics SHELXP-97
_computing_publication_material SHELXTL
_computing_structure_refinement 'SHELXL-97 (Sheldrick, 1997)'
_computing_structure_solution 'SHELXS-97 (Sheldrick, 1990)'
_diffrn_ambient_temperature 293(2)
_diffrn_detector_area_resol_mean 9.00cm
_diffrn_measured_fraction_theta_full 0.994
_diffrn_measured_fraction_theta_max 0.994
_diffrn_measurement_device_type 'CCD area detector'
_diffrn_measurement_method 'phi and omega scans'
_diffrn_radiation_monochromator graphite
_diffrn_radiation_source 'fine-focus sealed tube'
_diffrn_radiation_type MoK\a
_diffrn_radiation_wavelength 0.71073
_diffrn_reflns_av_R_equivalents 0.0256
_diffrn_reflns_av_sigmaI/netI 0.0647
_diffrn_reflns_limit_h_max 14
_diffrn_reflns_limit_h_min -14
_diffrn_reflns_limit_k_max 19
_diffrn_reflns_limit_k_min -17
_diffrn_reflns_limit_l_max 23
_diffrn_reflns_limit_l_min -10
_diffrn_reflns_number 19149
_diffrn_reflns_theta_full 28.29
_diffrn_reflns_theta_max 28.29
_diffrn_reflns_theta_min 2.07
_diffrn_standards_decay_% none
_diffrn_standards_interval_count none
_diffrn_standards_interval_time none
_diffrn_standards_number none
_exptl_absorpt_coefficient_mu 0.458
_exptl_absorpt_correction_T_max 0.927
_exptl_absorpt_correction_T_min 0.901
_exptl_absorpt_correction_type empirical
_exptl_absorpt_process_details SADABS
_exptl_crystal_colour green
_exptl_crystal_density_diffrn 1.084
_exptl_crystal_density_method 'not measured'
_exptl_crystal_description block
_exptl_crystal_F_000 872
_exptl_crystal_size_max 0.22
_exptl_crystal_size_mid 0.20
_exptl_crystal_size_min 0.17
_platon_squeeze_details
;
;
_refine_diff_density_max 1.206
_refine_diff_density_min -0.408
_refine_diff_density_rms 0.083
_refine_ls_extinction_method none
_refine_ls_goodness_of_fit_ref 0.944
_refine_ls_hydrogen_treatment constr
_refine_ls_matrix_type full
_refine_ls_number_parameters 433
_refine_ls_number_reflns 12684
_refine_ls_number_restraints 0
_refine_ls_restrained_S_all 0.944
_refine_ls_R_factor_all 0.0799
_refine_ls_R_factor_gt 0.0537
_refine_ls_shift/su_max 0.001
_refine_ls_shift/su_mean 0.000
_refine_ls_structure_factor_coef Fsqd
_refine_ls_weighting_details 'calc w=1/[\s^2^(Fo^2^)+(0.0936P)^2^+0.0000P] where P=(Fo^2^+2Fc^2^)/3'
_refine_ls_weighting_scheme calc
_refine_ls_wR_factor_gt 0.1408
_refine_ls_wR_factor_ref 0.1509
_reflns_number_gt 8601
_reflns_number_total 12684
_reflns_threshold_expression >2sigma(I)
_cod_data_source_file c9dt00249a2.cif
_cod_data_source_block 6
_cod_depositor_comments
;
The following automatic conversions were performed:

'_chemical_melting_point' value 'not measured' was changed to '?' -
the value is undefined or not given.

Automatic conversion script
Id: cif_fix_values 4973 2017-02-22 13:04:09Z antanas 

 Adding full bibliography for 7049416--7049421.cif.
;
_cod_original_sg_symbol_H-M p-1
_cod_database_code 7049416

loop_
_symmetry_equiv_pos_as_xyz
'x, y, z'
'-x, -y, -z'

loop_
_atom_site_label
_atom_site_type_symbol
_atom_site_fract_x
_atom_site_fract_y
_atom_site_fract_z
_atom_site_U_iso_or_equiv
_atom_site_adp_type
_atom_site_occupancy
_atom_site_symmetry_multiplicity
_atom_site_calc_flag
_atom_site_refinement_flags
C1 C 0.2667(2) 0.23063(18) 0.60953(16) 0.0337(6) Uani 1 1 d .
C2 C 0.3892(3) 0.2385(2) 0.56930(18) 0.0475(7) Uani 1 1 d .
H2 H 0.4306 0.2935 0.5607 0.057 Uiso 1 1 calc R
C3 C 0.4514(3) 0.1642(3) 0.5414(2) 0.0594(9) Uani 1 1 d .
H3 H 0.5340 0.1704 0.5139 0.071 Uiso 1 1 calc R
C4 C 0.3909(4) 0.0804(2) 0.5544(2) 0.0584(9) Uani 1 1 d .
C5 C 0.2697(4) 0.0732(3) 0.5955(3) 0.0666(10) Uani 1 1 d .
H5 H 0.2284 0.0175 0.6059 0.080 Uiso 1 1 calc R
C6 C 0.2084(3) 0.1475(2) 0.6216(2) 0.0585(9) Uani 1 1 d .
H6 H 0.1253 0.1417 0.6483 0.070 Uiso 1 1 calc R
C7 C 0.4491(3) -0.0012(3) 0.5247(2) 0.0634(10) Uani 1 1 d .
H7 H 0.4063 -0.0586 0.5446 0.076 Uiso 1 1 calc R
C8 C 0.1959(2) 0.30988(17) 0.64009(14) 0.0276(5) Uani 1 1 d .
C9 C 0.4415(2) 0.58394(17) 0.66937(15) 0.0290(5) Uani 1 1 d .
H9 H 0.3978 0.6211 0.7002 0.035 Uiso 1 1 calc R
C10 C 0.4872(3) 0.4837(2) 0.60483(18) 0.0433(7) Uani 1 1 d .
H10 H 0.4798 0.4377 0.5825 0.052 Uiso 1 1 calc R
C11 C 0.5935(3) 0.5239(2) 0.5956(2) 0.0496(8) Uani 1 1 d .
H11 H 0.6716 0.5106 0.5669 0.059 Uiso 1 1 calc R
C12 C 0.6472(2) 0.64707(17) 0.64669(15) 0.0284(5) Uani 1 1 d .
C13 C 0.6016(2) 0.73560(18) 0.65670(17) 0.0346(6) Uani 1 1 d .
H13 H 0.5188 0.7586 0.6540 0.042 Uiso 1 1 calc R
C14 C 0.6793(2) 0.78952(18) 0.67060(16) 0.0319(5) Uani 1 1 d .
H14 H 0.6487 0.8490 0.6777 0.038 Uiso 1 1 calc R
C15 C 0.8036(2) 0.75572(16) 0.67412(14) 0.0256(5) Uani 1 1 d .
C16 C 0.8489(2) 0.66782(19) 0.66175(17) 0.0341(6) Uani 1 1 d .
H16 H 0.9324 0.6459 0.6625 0.041 Uiso 1 1 calc R
C17 C 0.7713(2) 0.61284(19) 0.64839(18) 0.0367(6) Uani 1 1 d .
H17 H 0.8015 0.5537 0.6406 0.044 Uiso 1 1 calc R
C18 C 0.8619(2) 0.78811(17) 0.81158(14) 0.0285(5) Uani 1 1 d .
C19 C 0.9510(3) 0.7482(2) 0.86085(17) 0.0436(7) Uani 1 1 d .
H19 H 1.0332 0.7368 0.8368 0.052 Uiso 1 1 calc R
C20 C 0.9192(3) 0.7251(2) 0.94597(17) 0.0462(7) Uani 1 1 d .
H20 H 0.9802 0.7001 0.9786 0.055 Uiso 1 1 calc R
C21 C 0.7971(2) 0.73918(19) 0.98179(15) 0.0363(6) Uani 1 1 d .
C22 C 0.7088(3) 0.7812(3) 0.93399(18) 0.0619(10) Uani 1 1 d .
H22 H 0.6269 0.7928 0.9582 0.074 Uiso 1 1 calc R
C23 C 0.7422(3) 0.8066(3) 0.84871(18) 0.0593(10) Uani 1 1 d .
H23 H 0.6822 0.8368 0.8159 0.071 Uiso 1 1 calc R
C24 C 0.6678(3) 0.7538(3) 1.11331(19) 0.0735(13) Uani 1 1 d .
H24 H 0.6134 0.8080 1.0909 0.088 Uiso 1 1 calc R
C25 C 0.8147(2) 0.63419(19) 1.12777(16) 0.0350(6) Uani 1 1 d .
H25 H 0.8816 0.5923 1.1151 0.042 Uiso 1 1 calc R
C26 C 0.6688(3) 0.7019(2) 1.19442(19) 0.0622(10) Uani 1 1 d .
H26 H 0.6156 0.7159 1.2379 0.075 Uiso 1 1 calc R
C27 C 0.8787(2) 0.94782(16) 0.65135(14) 0.0242(5) Uani 1 1 d .
C28 C 0.8578(2) 0.98842(17) 0.57060(15) 0.0309(5) Uani 1 1 d .
H28 H 0.8482 0.9465 0.5449 0.037 Uiso 1 1 calc R
C29 C 0.8507(2) 1.09133(17) 0.52730(15) 0.0306(5) Uani 1 1 d .
H29 H 0.8377 1.1181 0.4728 0.037 Uiso 1 1 calc R
C30 C 0.8634(2) 1.15282(16) 0.56628(14) 0.0253(5) Uani 1 1 d .
C31 C 0.8804(3) 1.1134(2) 0.64790(17) 0.0472(8) Uani 1 1 d .
H31 H 0.8867 1.1554 0.6744 0.057 Uiso 1 1 calc R
C32 C 0.8881(3) 1.01134(19) 0.68955(17) 0.0438(7) Uani 1 1 d .
H32 H 0.8997 0.9849 0.7444 0.053 Uiso 1 1 calc R
C33 C 0.8109(2) 1.30991(16) 0.45291(13) 0.0232(5) Uani 1 1 d .
H33 H 0.7683 1.2816 0.4292 0.028 Uiso 1 1 calc R
C34 C 0.9149(2) 1.32598(17) 0.53768(15) 0.0312(5) Uani 1 1 d .
H34 H 0.9560 1.3126 0.5813 0.037 Uiso 1 1 calc R
C35 C 0.8958(2) 1.41568(17) 0.47693(15) 0.0291(5) Uani 1 1 d .
H35 H 0.9228 1.4754 0.4718 0.035 Uiso 1 1 calc R
N1 N 0.39087(17) 0.52011(14) 0.65213(11) 0.0253(4) Uani 1 1 d .
N2 N 0.56472(17) 0.58833(15) 0.63652(13) 0.0293(4) Uani 1 1 d .
N3 N 0.7628(2) 0.71152(16) 1.06979(13) 0.0396(6) Uani 1 1 d .
N4 N 0.76020(19) 0.62498(15) 1.20380(12) 0.0314(5) Uani 1 1 d .
N5 N 0.86065(18) 1.25866(14) 0.52140(12) 0.0261(4) Uani 1 1 d .
N6 N 0.83045(16) 1.40543(13) 0.42389(11) 0.0235(4) Uani 1 1 d .
O1 O 0.25443(15) 0.38255(11) 0.62917(10) 0.0277(4) Uani 1 1 d .
O2 O 0.08264(16) 0.29845(13) 0.67339(12) 0.0380(4) Uani 1 1 d .
O3 O 1.03988(14) 0.77899(12) 0.68023(10) 0.0283(4) Uani 1 1 d .
OW1 O 0.15250(15) 0.58525(12) 0.74752(10) 0.0290(4) Uani 1 1 d .
OW2 O 0.01779(14) 0.45316(12) 0.71487(11) 0.0327(4) Uani 1 1 d .
P1 P 0.90716(5) 0.81513(4) 0.70201(4) 0.02376(14) Uani 1 1 d .
Ni1 Ni 0.20641(3) 0.48480(2) 0.685784(17) 0.02175(9) Uani 1 1 d .

loop_
_atom_site_aniso_label
_atom_site_aniso_U_11
_atom_site_aniso_U_22
_atom_site_aniso_U_33
_atom_site_aniso_U_23
_atom_site_aniso_U_13
_atom_site_aniso_U_12
C1 0.0460(15) 0.0255(12) 0.0343(14) -0.0143(11) -0.0181(11) 0.0089(10)
C2 0.0606(19) 0.0335(15) 0.0439(17) -0.0174(13) -0.0005(14) 0.0031(13)
C3 0.064(2) 0.059(2) 0.049(2) -0.0260(16) 0.0001(15) 0.0136(17)
C4 0.101(3) 0.0350(16) 0.0475(19) -0.0228(14) -0.0312(19) 0.0183(17)
C5 0.086(3) 0.0435(19) 0.091(3) -0.0474(19) -0.025(2) 0.0086(18)
C6 0.069(2) 0.0399(17) 0.086(3) -0.0415(17) -0.0210(18) 0.0021(15)
C7 0.092(3) 0.0464(18) 0.054(2) -0.0235(17) -0.0177(18) 0.0073(19)
C8 0.0373(13) 0.0228(11) 0.0260(13) -0.0089(9) -0.0152(10) 0.0014(9)
C9 0.0277(11) 0.0261(12) 0.0346(14) -0.0129(10) -0.0076(10) 0.0007(9)
C10 0.0429(15) 0.0496(17) 0.0481(18) -0.0336(14) 0.0053(12) -0.0133(13)
C11 0.0311(14) 0.061(2) 0.069(2) -0.0459(17) 0.0116(13) -0.0121(13)
C12 0.0249(11) 0.0253(12) 0.0346(14) -0.0102(10) -0.0073(9) -0.0009(9)
C13 0.0240(11) 0.0286(13) 0.0487(16) -0.0111(11) -0.0114(10) 0.0028(9)
C14 0.0307(12) 0.0221(11) 0.0416(15) -0.0099(10) -0.0105(10) 0.0017(9)
C15 0.0257(11) 0.0187(11) 0.0282(12) -0.0028(9) -0.0060(9) -0.0044(8)
C16 0.0239(11) 0.0315(13) 0.0486(16) -0.0160(12) -0.0085(11) -0.0014(10)
C17 0.0299(12) 0.0277(13) 0.0552(18) -0.0204(12) -0.0059(11) 0.0003(10)
C18 0.0322(12) 0.0225(11) 0.0238(12) -0.0027(9) -0.0026(9) -0.0023(9)
C19 0.0365(14) 0.0580(19) 0.0306(15) -0.0133(13) -0.0064(11) 0.0044(13)
C20 0.0405(15) 0.0606(19) 0.0289(15) -0.0094(13) -0.0099(11) 0.0063(13)
C21 0.0444(15) 0.0293(13) 0.0231(13) -0.0009(10) -0.0034(10) 0.0031(11)
C22 0.0417(16) 0.087(3) 0.0306(16) -0.0064(16) -0.0033(12) 0.0218(16)
C23 0.0408(16) 0.086(2) 0.0271(15) -0.0039(15) -0.0088(12) 0.0219(16)
C24 0.088(3) 0.065(2) 0.0318(17) -0.0046(15) -0.0051(16) 0.050(2)
C25 0.0392(14) 0.0292(13) 0.0281(14) -0.0046(10) -0.0072(10) 0.0059(10)
C26 0.071(2) 0.056(2) 0.0326(17) -0.0081(14) -0.0016(14) 0.0355(17)
C27 0.0276(11) 0.0203(11) 0.0197(11) -0.0020(9) -0.0043(9) -0.0030(9)
C28 0.0466(14) 0.0214(11) 0.0267(13) -0.0055(9) -0.0123(10) -0.0102(10)
C29 0.0471(14) 0.0232(12) 0.0204(12) -0.0019(9) -0.0115(10) -0.0089(10)
C30 0.0328(12) 0.0184(11) 0.0227(12) -0.0032(9) -0.0091(9) -0.0025(9)
C31 0.092(2) 0.0258(13) 0.0325(15) -0.0122(11) -0.0282(15) -0.0008(14)
C32 0.080(2) 0.0266(13) 0.0243(14) -0.0025(10) -0.0222(13) -0.0016(13)
C33 0.0282(11) 0.0213(11) 0.0210(11) -0.0063(9) -0.0073(9) -0.0051(9)
C34 0.0418(14) 0.0253(12) 0.0332(14) -0.0104(10) -0.0203(11) -0.0027(10)
C35 0.0364(13) 0.0216(11) 0.0339(14) -0.0113(10) -0.0126(10) -0.0037(9)
N1 0.0314(10) 0.0219(9) 0.0216(10) -0.0062(8) -0.0064(8) -0.0022(8)
N2 0.0268(10) 0.0283(10) 0.0357(12) -0.0140(9) -0.0061(8) -0.0045(8)
N3 0.0486(13) 0.0326(12) 0.0233(11) -0.0027(9) -0.0025(9) 0.0103(10)
N4 0.0361(11) 0.0270(11) 0.0242(11) -0.0062(8) -0.0031(8) 0.0043(9)
N5 0.0342(10) 0.0200(9) 0.0250(10) -0.0061(8) -0.0107(8) -0.0033(8)
N6 0.0253(9) 0.0200(9) 0.0261(10) -0.0089(8) -0.0062(7) -0.0022(7)
O1 0.0325(8) 0.0208(8) 0.0292(9) -0.0101(7) -0.0040(7) -0.0012(6)
O2 0.0330(9) 0.0354(10) 0.0544(12) -0.0247(9) -0.0076(8) -0.0062(8)
O3 0.0248(8) 0.0258(8) 0.0301(9) -0.0071(7) -0.0023(6) -0.0032(6)
OW1 0.0380(9) 0.0231(8) 0.0280(9) -0.0121(7) -0.0081(7) 0.0013(7)
OW2 0.0269(8) 0.0256(8) 0.0424(11) -0.0111(8) -0.0037(7) -0.0017(7)
P1 0.0239(3) 0.0193(3) 0.0227(3) -0.0019(2) -0.0044(2) -0.0025(2)
Ni1 0.02588(15) 0.01676(15) 0.02132(16) -0.00545(11) -0.00552(11) -0.00086(10)

loop_
_atom_type_symbol
_atom_type_description
_atom_type_scat_dispersion_real
_atom_type_scat_dispersion_imag
_atom_type_scat_source
C C 0.0033 0.0016 'International Tables Vol C Tables 4.2.6.8 and 6.1.1.4'
H H 0.0000 0.0000 'International Tables Vol C Tables 4.2.6.8 and 6.1.1.4'
N N 0.0061 0.0033 'International Tables Vol C Tables 4.2.6.8 and 6.1.1.4'
O O 0.0106 0.0060 'International Tables Vol C Tables 4.2.6.8 and 6.1.1.4'
P P 0.1023 0.0942 'International Tables Vol C Tables 4.2.6.8 and 6.1.1.4'
Ni Ni 0.3393 1.1124 'International Tables Vol C Tables 4.2.6.8 and 6.1.1.4'

loop_
_geom_angle_atom_site_label_1
_geom_angle_atom_site_label_2
_geom_angle_atom_site_label_3
_geom_angle
_geom_angle_site_symmetry_1
_geom_angle_site_symmetry_3
C2 C1 C6 118.3(3) . .
C2 C1 C8 121.7(2) . .
C6 C1 C8 120.0(3) . .
C1 C2 C3 120.2(3) . .
C1 C2 H2 119.9 . .
C3 C2 H2 119.9 . .
C2 C3 C4 120.7(3) . .
C2 C3 H3 119.6 . .
C4 C3 H3 119.6 . .
C5 C4 C3 118.3(3) . .
C5 C4 C7 117.3(3) . .
C3 C4 C7 124.4(3) . .
C4 C5 C6 120.6(3) . .
C4 C5 H5 119.7 . .
C6 C5 H5 119.7 . .
C5 C6 C1 121.9(3) . .
C5 C6 H6 119.0 . .
C1 C6 H6 119.0 . .
C7 C7 C4 125.4(5) 2_656 .
C7 C7 H7 117.3 2_656 .
C4 C7 H7 117.3 . .
O1 C8 O2 125.4(2) . .
O1 C8 C1 117.2(2) . .
O2 C8 C1 117.4(2) . .
N1 C9 N2 111.5(2) . .
N1 C9 H9 124.2 . .
N2 C9 H9 124.2 . .
C11 C10 N1 110.4(2) . .
C11 C10 H10 124.8 . .
N1 C10 H10 124.8 . .
C10 C11 N2 106.6(2) . .
C10 C11 H11 126.7 . .
N2 C11 H11 126.7 . .
C13 C12 C17 121.0(2) . .
C13 C12 N2 119.6(2) . .
C17 C12 N2 119.4(2) . .
C14 C13 C12 119.6(2) . .
C14 C13 H13 120.2 . .
C12 C13 H13 120.2 . .
C13 C14 C15 120.4(2) . .
C13 C14 H14 119.8 . .
C15 C14 H14 119.8 . .
C16 C15 C14 119.3(2) . .
C16 C15 P1 117.35(17) . .
C14 C15 P1 123.16(19) . .
C17 C16 C15 120.6(2) . .
C17 C16 H16 119.7 . .
C15 C16 H16 119.7 . .
C16 C17 C12 119.0(2) . .
C16 C17 H17 120.5 . .
C12 C17 H17 120.5 . .
C23 C18 C19 118.3(2) . .
C23 C18 P1 122.8(2) . .
C19 C18 P1 118.91(19) . .
C18 C19 C20 120.6(3) . .
C18 C19 H19 119.7 . .
C20 C19 H19 119.7 . .
C21 C20 C19 119.6(3) . .
C21 C20 H20 120.2 . .
C19 C20 H20 120.2 . .
C22 C21 C20 120.6(3) . .
C22 C21 N3 119.5(2) . .
C20 C21 N3 119.9(2) . .
C21 C22 C23 119.3(3) . .
C21 C22 H22 120.4 . .
C23 C22 H22 120.4 . .
C18 C23 C22 121.5(3) . .
C18 C23 H23 119.2 . .
C22 C23 H23 119.2 . .
C26 C24 N3 106.8(2) . .
C26 C24 H24 126.6 . .
N3 C24 H24 126.6 . .
N4 C25 N3 112.4(2) . .
N4 C25 H25 123.8 . .
N3 C25 H25 123.8 . .
C24 C26 N4 110.1(3) . .
C24 C26 H26 125.0 . .
N4 C26 H26 125.0 . .
C32 C27 C28 118.7(2) . .
C32 C27 P1 120.61(18) . .
C28 C27 P1 120.45(18) . .
C27 C28 C29 120.9(2) . .
C27 C28 H28 119.6 . .
C29 C28 H28 119.6 . .
C30 C29 C28 119.1(2) . .
C30 C29 H29 120.4 . .
C28 C29 H29 120.4 . .
C29 C30 C31 120.6(2) . .
C29 C30 N5 119.6(2) . .
C31 C30 N5 119.8(2) . .
C32 C31 C30 119.4(3) . .
C32 C31 H31 120.3 . .
C30 C31 H31 120.3 . .
C31 C32 C27 121.2(2) . .
C31 C32 H32 119.4 . .
C27 C32 H32 119.4 . .
N6 C33 N5 111.2(2) . .
N6 C33 H33 124.4 . .
N5 C33 H33 124.4 . .
C35 C34 N5 105.7(2) . .
C35 C34 H34 127.2 . .
N5 C34 H34 127.2 . .
C34 C35 N6 110.0(2) . .
C34 C35 H35 125.0 . .
N6 C35 H35 125.0 . .
C9 N1 C10 104.8(2) . .
C9 N1 Ni1 127.98(16) . .
C10 N1 Ni1 127.20(17) . .
C9 N2 C11 106.7(2) . .
C9 N2 C12 125.3(2) . .
C11 N2 C12 127.9(2) . .
C25 N3 C24 105.8(2) . .
C25 N3 C21 126.3(2) . .
C24 N3 C21 127.8(2) . .
C25 N4 C26 104.9(2) . .
C25 N4 Ni1 128.38(17) . 2_667
C26 N4 Ni1 126.58(18) . 2_667
C33 N5 C34 107.41(18) . .
C33 N5 C30 126.35(19) . .
C34 N5 C30 126.14(19) . .
C33 N6 C35 105.68(19) . .
C33 N6 Ni1 128.03(16) . 2_676
C35 N6 Ni1 125.84(15) . 2_676
C8 O1 Ni1 128.23(15) . .
O3 P1 C18 111.13(10) . .
O3 P1 C15 110.83(11) . .
C18 P1 C15 107.64(11) . .
O3 P1 C27 113.22(10) . .
C18 P1 C27 106.16(11) . .
C15 P1 C27 107.58(10) . .
N4 Ni1 O1 89.60(7) 2_667 .
N4 Ni1 N6 178.96(8) 2_667 2_676
O1 Ni1 N6 90.70(7) . 2_676
N4 Ni1 N1 90.91(8) 2_667 .
O1 Ni1 N1 88.92(7) . .
N6 Ni1 N1 90.10(7) 2_676 .
N4 Ni1 OW2 91.53(7) 2_667 .
O1 Ni1 OW2 90.80(7) . .
N6 Ni1 OW2 87.47(7) 2_676 .
N1 Ni1 OW2 177.55(7) . .
N4 Ni1 OW1 88.92(7) 2_667 .
O1 Ni1 OW1 177.70(6) . .
N6 Ni1 OW1 90.76(7) 2_676 .
N1 Ni1 OW1 92.86(7) . .
OW2 Ni1 OW1 87.49(7) . .

loop_
_geom_bond_atom_site_label_1
_geom_bond_atom_site_label_2
_geom_bond_distance
_geom_bond_site_symmetry_2
C1 C2 1.375(4) .
C1 C6 1.383(4) .
C1 C8 1.510(3) .
C2 C3 1.393(4) .
C2 H2 0.9300 .
C3 C4 1.401(5) .
C3 H3 0.9300 .
C4 C5 1.366(5) .
C4 C7 1.493(4) .
C5 C6 1.374(4) .
C5 H5 0.9300 .
C6 H6 0.9300 .
C7 C7 1.253(7) 2_656
C7 H7 0.9300 .
C8 O1 1.257(3) .
C8 O2 1.260(3) .
C9 N1 1.323(3) .
C9 N2 1.352(3) .
C9 H9 0.9300 .
C10 C11 1.342(4) .
C10 N1 1.376(3) .
C10 H10 0.9300 .
C11 N2 1.367(3) .
C11 H11 0.9300 .
C12 C13 1.381(3) .
C12 C17 1.388(3) .
C12 N2 1.431(3) .
C13 C14 1.373(3) .
C13 H13 0.9300 .
C14 C15 1.394(3) .
C14 H14 0.9300 .
C15 C16 1.390(3) .
C15 P1 1.797(2) .
C16 C17 1.379(3) .
C16 H16 0.9300 .
C17 H17 0.9300 .
C18 C23 1.373(4) .
C18 C19 1.379(3) .
C18 P1 1.794(2) .
C19 C20 1.387(4) .
C19 H19 0.9300 .
C20 C21 1.374(4) .
C20 H20 0.9300 .
C21 C22 1.358(4) .
C21 N3 1.427(3) .
C22 C23 1.386(4) .
C22 H22 0.9300 .
C23 H23 0.9300 .
C24 C26 1.343(4) .
C24 N3 1.375(4) .
C24 H24 0.9300 .
C25 N4 1.311(3) .
C25 N3 1.352(3) .
C25 H25 0.9300 .
C26 N4 1.377(3) .
C26 H26 0.9300 .
C27 C32 1.380(4) .
C27 C28 1.384(3) .
C27 P1 1.801(2) .
C28 C29 1.394(3) .
C28 H28 0.9300 .
C29 C30 1.376(3) .
C29 H29 0.9300 .
C30 C31 1.384(3) .
C30 N5 1.434(3) .
C31 C32 1.380(4) .
C31 H31 0.9300 .
C32 H32 0.9300 .
C33 N6 1.319(3) .
C33 N5 1.348(3) .
C33 H33 0.9300 .
C34 C35 1.355(3) .
C34 N5 1.381(3) .
C34 H34 0.9300 .
C35 N6 1.379(3) .
C35 H35 0.9300 .
N1 Ni1 2.0719(19) .
N4 Ni1 2.0602(19) 2_667
N6 Ni1 2.0621(18) 2_676
O1 Ni1 2.0608(16) .
O3 P1 1.4968(16) .
OW1 Ni1 2.1068(16) .
OW2 Ni1 2.1056(16) .
Ni1 N4 2.0602(19) 2_667
Ni1 N6 2.0621(18) 2_676

loop_
_platon_squeeze_void_nr
_platon_squeeze_void_average_x
_platon_squeeze_void_average_y
_platon_squeeze_void_average_z
_platon_squeeze_void_volume
_platon_squeeze_void_count_electrons
1 -0.021 0.011 0.000 1172.4 174.3
